data_1531402
loop_
_publ_author_name
'Grossholz, H.'
'Schleid, T.'

_publ_section_title
;
 Cu Sm F Se : ein Kupfer(I) - Samarium(II) - Fluoridselenid mit
 aufgefuellter (Pb F Cl)-Struktur
;
_journal_name_full 'Zeitschrift fuer Anorganische und Allgemeine Chemie'
_journal_page_first 2169
_journal_page_last 2169
_journal_volume 628
_journal_year 2002
_chemical_formula_sum 'Cu F Se Sm'
_chemical_name_systematic 'Cu Sm F Se'
_space_group_IT_number 129
_symmetry_space_group_name_Hall '-P 4a 2a'
_symmetry_space_group_name_H-M 'P 4/n m m :2'
_cell_angle_alpha 90
_cell_angle_beta 90
_cell_angle_gamma 90
_cell_formula_units_Z 2
_cell_length_a 4.0581
_cell_length_b 4.0581
_cell_length_c 8.8132
_cell_volume 145.137
_citation_journal_id_ASTM ZAACAB
_cod_data_source_file Grossholz_ZAACAB_2002_1016.cif
_cod_data_source_block Cu1F1Se1Sm1
_cod_original_cell_volume 145.1373
_cod_original_formula_sum 'Cu1 F1 Se1 Sm1'
_cod_database_code 1531402

loop_
_symmetry_equiv_pos_as_xyz
x,y,z
-y+1/2,x,z
-x+1/2,-y+1/2,z
y,-x+1/2,z
x+1/2,-y,-z
y+1/2,x+1/2,-z
-x,y+1/2,-z
-y,-x,-z
-x,-y,-z
y-1/2,-x,-z
x-1/2,y-1/2,-z
-y,x-1/2,-z
-x-1/2,y,z
-y-1/2,-x-1/2,z
x,-y-1/2,z
y,x,z

loop_
_atom_site_label
_atom_site_type_symbol
_atom_site_fract_x
_atom_site_fract_y
_atom_site_fract_z
_atom_site_occupancy
_atom_site_U_iso_or_equiv
F1 F-1 0.75 0.25 0 1 0.0
Cu1 Cu+1 0.75 0.25 0.5 1 0.0
Sm1 Sm+2 0.25 0.25 0.16395 1 0.0
Se1 Se-2 0.25 0.25 0.67113 1 0.0
